data_1536234
loop_
_publ_author_name
'Johnsson, M.'
'Tornroos, K.W.'

_publ_section_title
;
 Synthesis and crystal structure of the layered compound Cu Zn (Te O3) Cl2
;
_journal_name_full 'Solid State Sciences'
_journal_page_first 263
_journal_page_last 266
_journal_volume 5
_journal_year 2003
_chemical_formula_sum 'Cl2 Cu O3 Te Zn'
_chemical_name_systematic 'Cu Zn (Te O3) Cl2'
_space_group_IT_number 56
_symmetry_space_group_name_Hall '-P 2ab 2ac'
_symmetry_space_group_name_H-M 'P c c n'
_cell_angle_alpha 90
_cell_angle_beta 90
_cell_angle_gamma 90
_cell_formula_units_Z 8
_cell_length_a 10.1897
_cell_length_b 15.5389
_cell_length_c 7.4512
_cell_volume 1179.799
_citation_journal_id_ASTM SSSCFJ
_cod_data_source_file Johnsson_SSSCFJ_2003_760.cif
_cod_data_source_block Cl2Cu1O3Te1Zn1
_cod_original_formula_sum 'Cl2 Cu1 O3 Te1 Zn1'
_cod_database_code 1536234

loop_
_symmetry_equiv_pos_as_xyz
x,y,z
-x+1/2,-y+1/2,z
x+1/2,-y,-z+1/2
-x,y+1/2,-z+1/2
-x,-y,-z
x-1/2,y-1/2,-z
-x-1/2,y,z-1/2
x,-y-1/2,z-1/2

loop_
_atom_site_label
_atom_site_type_symbol
_atom_site_fract_x
_atom_site_fract_y
_atom_site_fract_z
_atom_site_occupancy
_atom_site_U_iso_or_equiv
Cl1 Cl-1 -0.0785 0.7171 0.16555 1 0.0
O1 O-2 0.08325 0.41803 0.43527 1 0.0
Cu1 Cu+2 0.263447 0.453867 0.38591 1 0.0
O3 O-2 -0.05692 0.51914 0.1885 1 0.0
Te1 Te+4 0.015337 0.406327 0.201263 1 0.0
Zn1 Zn+2 0.007631 0.617128 0.3441 1 0.0
O2 O-2 0.18774 0.43993 0.13637 1 0.0
Cl2 Cl-1 0.21008 0.62301 0.45916 1 0.0
